data_2226052
loop_
_publ_author_name
'Ravindran Durai Nayagam, B.'
'Jebas, Samuel Robinson'
'Shakina, J.'
'Murugesan, R.'
'Schollmeyer, Dieter'

_publ_section_title
;
 <i>catena</i>-Poly[[(18-crown-6-\k^6^<i>O</i>)potassium]-\m-chlorido-[(1<i>H</i>-benzotriazol-1-ol-\k<i>N</i>^3^)chloridoplatinum(II)]-\m-(benzotriazol-1-olato-\k^2^<i>N</i>^3^:<i>O</i>)]
;
_journal_coeditor_code BT5255
_journal_issue 6
_journal_name_full 'Acta Crystallographica Section E'
_journal_page_first m631
_journal_paper_doi 10.1107/S1600536810015898
_journal_volume 66
_journal_year 2010
_chemical_formula_iupac '[K Pt (C6 H4 N3 O) Cl2 (C6 H5 N3 O) (C12 H24 O6)]'
_chemical_formula_moiety 'C24 H33 Cl2 K N6 O8 Pt'
_chemical_formula_sum 'C24 H33 Cl2 K N6 O8 Pt'
_chemical_formula_weight 838.65
_chemical_name_systematic
<i>catena</i>-Poly[[(18-crown-6-\k^6^<i>O</i>)potassium]-\m-chlorido-[(1<i>H</i>-benzotriazol-1-ol-\k<i>N</i>^3^)chloridoplatinum(II)]-\m-(benzotriazol-1-olato-\k^2^<i>N</i>^3^:<i>O</i>)]
_space_group_IT_number 14
_symmetry_cell_setting monoclinic
_symmetry_space_group_name_Hall '-P 2ybc'
_symmetry_space_group_name_H-M 'P 1 21/c 1'
_atom_sites_solution_hydrogens geom
_atom_sites_solution_primary direct
_atom_sites_solution_secondary difmap
_audit_creation_method SHELXL-97
_cell_angle_alpha 90.00
_cell_angle_beta 99.249(3)
_cell_angle_gamma 90.00
_cell_formula_units_Z 4
_cell_length_a 14.2727(13)
_cell_length_b 10.9821(10)
_cell_length_c 20.0716(18)
_cell_measurement_reflns_used 8964
_cell_measurement_temperature 173(2)
_cell_measurement_theta_max 26.9
_cell_measurement_theta_min 2.3
_cell_volume 3105.2(5)
_computing_cell_refinement 'SAINT-Plus (Bruker, 2008)'
_computing_data_collection 'APEX2 (Bruker, 2008)'
_computing_data_reduction 'SAINT-Plus (Bruker, 2008)'
_computing_molecular_graphics 'SHELXTL (Sheldrick, 2008)'
_computing_publication_material
;
SHELXTL (Sheldrick, 2008) and PLATON (Spek, 2009)
;
_computing_structure_refinement 'SHELXL97 (Sheldrick, 2008)'
_computing_structure_solution 'SHELXS97 (Sheldrick, 2008)'
_diffrn_ambient_temperature 173(2)
_diffrn_measured_fraction_theta_full 0.982
_diffrn_measured_fraction_theta_max 0.982
_diffrn_measurement_device '\k-geometry diffractometer'
_diffrn_measurement_device_type 'Bruker SMART CCD'
_diffrn_measurement_method 'CCD scan'
_diffrn_radiation_monochromator graphite
_diffrn_radiation_type MoK\a
_diffrn_radiation_wavelength 0.71069
_diffrn_reflns_av_R_equivalents 0.0000
_diffrn_reflns_av_sigmaI/netI 0.0805
_diffrn_reflns_limit_h_max 18
_diffrn_reflns_limit_h_min -18
_diffrn_reflns_limit_k_max 14
_diffrn_reflns_limit_k_min 0
_diffrn_reflns_limit_l_max 26
_diffrn_reflns_limit_l_min 0
_diffrn_reflns_number 10775
_diffrn_reflns_theta_full 28.04
_diffrn_reflns_theta_max 28.04
_diffrn_reflns_theta_min 1.45
_exptl_absorpt_coefficient_mu 4.880
_exptl_absorpt_correction_T_max 0.746
_exptl_absorpt_correction_T_min 0.494
_exptl_absorpt_correction_type multi-scan
_exptl_absorpt_process_details '(TWINABS; Sheldrick, 1999)'
_exptl_crystal_colour 'light yellow'
_exptl_crystal_density_diffrn 1.794
_exptl_crystal_density_method 'not measured'
_exptl_crystal_description block
_exptl_crystal_F_000 1656
_exptl_crystal_size_max 0.17
_exptl_crystal_size_mid 0.10
_exptl_crystal_size_min 0.08
_refine_diff_density_max 1.772
_refine_diff_density_min -1.784
_refine_ls_extinction_method none
_refine_ls_goodness_of_fit_ref 1.073
_refine_ls_hydrogen_treatment constr
_refine_ls_matrix_type full
_refine_ls_number_parameters 382
_refine_ls_number_reflns 10775
_refine_ls_number_restraints 0
_refine_ls_restrained_S_all 1.073
_refine_ls_R_factor_all 0.0825
_refine_ls_R_factor_gt 0.0633
_refine_ls_shift/su_max 0.001
_refine_ls_shift/su_mean 0.000
_refine_ls_structure_factor_coef Fsqd
_refine_ls_weighting_details 'calc w=1/[\s^2^(Fo^2^)+(0.0972P)^2^+18.2058P] where P=(Fo^2^+2Fc^2^)/3'
_refine_ls_weighting_scheme calc
_refine_ls_wR_factor_obs 0.1663
_refine_ls_wR_factor_ref 0.1781
_reflns_number_gt 9006
_reflns_number_total 10775
_reflns_threshold_expression I>2\s(I)
_cod_data_source_file bt5255.cif
_cod_data_source_block I
_cod_original_sg_symbol_H-M 'P 21/c'
_cod_database_code 2226052
_cod_database_fobs_code 2226052

loop_
_symmetry_equiv_pos_as_xyz
'x, y, z'
'-x, y+1/2, -z+1/2'
'-x, -y, -z'
'x, -y-1/2, z-1/2'

loop_
_atom_site_type_symbol
_atom_site_label
_atom_site_fract_x
_atom_site_fract_y
_atom_site_fract_z
_atom_site_U_iso_or_equiv
_atom_site_adp_type
_atom_site_calc_flag
_atom_site_refinement_flags
_atom_site_occupancy
_atom_site_disorder_assembly
_atom_site_disorder_group
Pt Pt1 0.26231(3) 0.37872(3) 0.527664(17) 0.02221(11) Uani d . 1 . .
Cl Cl1 0.2212(2) 0.2066(3) 0.58061(15) 0.0375(7) Uani d . 1 . .
Cl Cl2 0.3097(2) 0.5510(2) 0.47650(14) 0.0352(6) Uani d . 1 . .
N N1 0.2340(6) 0.4823(8) 0.6036(4) 0.0229(17) Uani d . 1 . .
C C2 0.1620(8) 0.5710(9) 0.5966(5) 0.025(2) Uani d . 1 . .
C C3 0.0955(8) 0.6111(11) 0.5421(5) 0.033(2) Uani d . 1 . .
H H3 0.0940 0.5768 0.4985 0.040 Uiso calc R 1 . .
C C4 0.0340(8) 0.6989(12) 0.5523(7) 0.042(3) Uani d . 1 . .
H H4 -0.0100 0.7293 0.5156 0.051 Uiso calc R 1 . .
C C5 0.0348(10) 0.7488(11) 0.6216(7) 0.039(3) Uani d . 1 . .
H H5 -0.0113 0.8079 0.6284 0.047 Uiso calc R 1 . .
C C6 0.0992(9) 0.7126(10) 0.6750(6) 0.033(2) Uani d . 1 . .
H H6 0.1018 0.7468 0.7188 0.039 Uiso calc R 1 . .
C C7 0.1626(8) 0.6199(10) 0.6609(5) 0.026(2) Uani d . 1 . .
N N8 0.2308(7) 0.5555(8) 0.7023(4) 0.0261(18) Uani d . 1 . .
N N9 0.2737(7) 0.4742(8) 0.6659(4) 0.0281(19) Uani d . 1 . .
O O10 0.2552(6) 0.5648(7) 0.7691(4) 0.0341(18) Uani d . 1 . .
N N11 0.2852(7) 0.2812(8) 0.4469(4) 0.0256(19) Uani d . 1 . .
C C12 0.3658(7) 0.2703(9) 0.4180(5) 0.022(2) Uani d . 1 . .
C C13 0.4600(9) 0.3121(10) 0.4392(5) 0.029(2) Uani d . 1 . .
H H13 0.4781 0.3549 0.4804 0.035 Uiso calc R 1 . .
C C14 0.5228(9) 0.2866(11) 0.3965(6) 0.034(3) Uani d . 1 . .
H H14 0.5870 0.3119 0.4081 0.040 Uiso calc R 1 . .
C C15 0.4941(9) 0.2230(12) 0.3349(6) 0.038(3) Uani d . 1 . .
H H15 0.5403 0.2078 0.3067 0.045 Uiso calc R 1 . .
C C16 0.4049(9) 0.1832(10) 0.3144(6) 0.030(2) Uani d . 1 . .
H H16 0.3864 0.1416 0.2728 0.036 Uiso calc R 1 . .
C C17 0.3423(8) 0.2076(9) 0.3586(5) 0.028(2) Uani d . 1 . .
N N18 0.2459(7) 0.1814(9) 0.3558(4) 0.031(2) Uani d . 1 . .
N N19 0.2129(6) 0.2248(8) 0.4094(4) 0.0274(19) Uani d . 1 . .
O O20 0.1871(6) 0.1243(9) 0.3072(4) 0.0410(19) Uani d . 1 . .
H H20 0.2188 0.0847 0.2828 0.062 Uiso calc R 1 . .
O O21 0.4161(7) 0.6331(9) 0.3022(5) 0.047(2) Uani d . 1 . .
C C22 0.4979(11) 0.6571(17) 0.3516(7) 0.056(4) Uani d . 1 . .
H H22A 0.4980 0.6022 0.3907 0.067 Uiso calc R 1 . .
H H22B 0.5561 0.6407 0.3320 0.067 Uiso calc R 1 . .
C C23 0.4981(11) 0.7788(17) 0.3731(9) 0.060(5) Uani d . 1 . .
H H23A 0.5588 0.7971 0.4028 0.073 Uiso calc R 1 . .
H H23B 0.4923 0.8336 0.3335 0.073 Uiso calc R 1 . .
O O24 0.4228(7) 0.7993(8) 0.4081(5) 0.041(2) Uani d . 1 . .
C C25 0.4190(14) 0.9189(16) 0.4377(13) 0.084(7) Uani d . 1 . .
H H25A 0.4796 0.9350 0.4680 0.100 Uiso calc R 1 . .
H H25B 0.4119 0.9808 0.4014 0.100 Uiso calc R 1 . .
C C26 0.3432(19) 0.9305(19) 0.4746(11) 0.093(7) Uani d . 1 . .
H H26A 0.3465 1.0111 0.4969 0.111 Uiso calc R 1 . .
H H26B 0.3490 0.8672 0.5101 0.111 Uiso calc R 1 . .
O O27 0.2539(9) 0.9180(9) 0.4314(5) 0.058(3) Uani d . 1 . .
C C28 0.1692(19) 0.9269(17) 0.4658(11) 0.085(7) Uani d . 1 . .
H H28A 0.1752 0.8691 0.5041 0.103 Uiso calc R 1 . .
H H28B 0.1639 1.0103 0.4835 0.103 Uiso calc R 1 . .
C C29 0.084(2) 0.897(2) 0.4162(15) 0.108(10) Uani d . 1 . .
H H29A 0.0261 0.9117 0.4364 0.129 Uiso calc R 1 . .
H H29B 0.0813 0.9504 0.3760 0.129 Uiso calc R 1 . .
O O30 0.0883(8) 0.7821(13) 0.3984(6) 0.072(4) Uani d . 1 . .
C C31 0.0019(12) 0.740(3) 0.3545(10) 0.090(8) Uani d . 1 . .
H H31A -0.0530 0.7486 0.3787 0.108 Uiso calc R 1 . .
H H31B -0.0100 0.7918 0.3137 0.108 Uiso calc R 1 . .
C C32 0.0092(14) 0.613(3) 0.3341(10) 0.092(8) Uani d . 1 . .
H H32A 0.0174 0.5602 0.3746 0.111 Uiso calc R 1 . .
H H32B -0.0504 0.5886 0.3048 0.111 Uiso calc R 1 . .
O O33 0.0817(8) 0.5961(12) 0.3011(6) 0.072(4) Uani d . 1 . .
C C34 0.0933(18) 0.468(2) 0.2871(12) 0.096(8) Uani d . 1 . .
H H34A 0.0316 0.4331 0.2665 0.115 Uiso calc R 1 . .
H H34B 0.1158 0.4242 0.3297 0.115 Uiso calc R 1 . .
C C35 0.1637(17) 0.4551(19) 0.2400(11) 0.092(7) Uani d . 1 . .
H H35A 0.1704 0.3682 0.2285 0.110 Uiso calc R 1 . .
H H35B 0.1420 0.5006 0.1978 0.110 Uiso calc R 1 . .
O O36 0.2516(10) 0.5015(11) 0.2723(6) 0.074(4) Uani d . 1 . .
C C37 0.3247(16) 0.4920(14) 0.2324(8) 0.072(6) Uani d . 1 . .
H H37A 0.3163 0.5539 0.1960 0.086 Uiso calc R 1 . .
H H37B 0.3247 0.4102 0.2117 0.086 Uiso calc R 1 . .
C C38 0.4148(16) 0.5133(16) 0.2799(8) 0.069(5) Uani d . 1 . .
H H38A 0.4188 0.4571 0.3189 0.083 Uiso calc R 1 . .
H H38B 0.4699 0.4980 0.2568 0.083 Uiso calc R 1 . .
K K1 0.25264(18) 0.7160(2) 0.34906(12) 0.0318(5) Uani d . 1 . .

loop_
_atom_site_aniso_label
_atom_site_aniso_U_11
_atom_site_aniso_U_22
_atom_site_aniso_U_33
_atom_site_aniso_U_12
_atom_site_aniso_U_13
_atom_site_aniso_U_23
Pt1 0.02707(18) 0.02415(16) 0.01630(15) 0.0034(2) 0.00617(14) -0.00098(16)
Cl1 0.0513(18) 0.0285(13) 0.0382(15) 0.0003(12) 0.0242(14) 0.0044(12)
Cl2 0.0531(17) 0.0260(12) 0.0287(13) -0.0019(12) 0.0135(12) 0.0038(11)
N1 0.026(4) 0.025(4) 0.018(4) 0.005(3) 0.004(3) 0.004(3)
C2 0.027(5) 0.028(5) 0.023(5) 0.002(4) 0.007(4) 0.000(4)
C3 0.043(6) 0.035(6) 0.022(5) 0.014(5) 0.005(4) 0.000(5)
C4 0.018(5) 0.051(8) 0.055(8) 0.014(5) -0.003(5) 0.009(6)
C5 0.045(7) 0.033(6) 0.041(7) 0.015(5) 0.016(6) -0.005(5)
C6 0.037(6) 0.026(5) 0.037(6) -0.001(5) 0.013(5) 0.000(5)
C7 0.036(6) 0.025(4) 0.019(4) -0.002(5) 0.005(4) -0.001(4)
N8 0.036(5) 0.030(5) 0.013(4) 0.004(4) 0.005(3) -0.002(3)
N9 0.037(5) 0.024(4) 0.023(4) 0.007(4) 0.004(4) 0.007(3)
O10 0.049(5) 0.031(4) 0.021(4) 0.008(4) 0.002(3) -0.002(3)
N11 0.035(5) 0.029(4) 0.013(4) 0.006(4) 0.004(3) -0.003(3)
C12 0.030(5) 0.019(4) 0.020(4) 0.003(4) 0.011(4) 0.001(4)
C13 0.037(6) 0.031(5) 0.018(5) -0.002(5) 0.002(5) -0.002(4)
C14 0.031(6) 0.037(6) 0.034(6) 0.009(5) 0.007(5) -0.001(5)
C15 0.041(7) 0.048(7) 0.027(6) 0.001(6) 0.016(5) -0.006(5)
C16 0.039(6) 0.031(5) 0.023(5) 0.006(5) 0.013(5) 0.003(4)
C17 0.029(6) 0.023(5) 0.033(5) 0.001(4) 0.013(5) 0.001(4)
N18 0.040(6) 0.036(5) 0.016(4) 0.003(4) 0.001(4) -0.013(4)
N19 0.028(5) 0.035(5) 0.020(4) -0.002(4) 0.002(3) -0.009(4)
O20 0.043(5) 0.049(5) 0.028(4) 0.010(5) -0.003(3) -0.011(4)
O21 0.057(6) 0.047(5) 0.038(4) 0.003(5) 0.010(4) 0.009(4)
C22 0.051(8) 0.094(13) 0.028(6) 0.019(8) 0.023(6) 0.009(7)
C23 0.033(7) 0.081(12) 0.066(10) -0.005(8) 0.004(7) 0.035(9)
O24 0.045(5) 0.033(4) 0.040(5) -0.004(4) -0.014(4) 0.006(4)
C25 0.067(12) 0.041(8) 0.127(19) -0.007(8) -0.032(12) -0.025(10)
C26 0.13(2) 0.058(11) 0.084(14) 0.005(13) -0.008(15) -0.035(10)
O27 0.094(9) 0.038(5) 0.047(6) 0.015(5) 0.025(6) -0.002(4)
C28 0.14(2) 0.049(9) 0.084(14) -0.011(11) 0.081(15) -0.017(9)
C29 0.13(2) 0.090(17) 0.13(2) 0.052(16) 0.086(19) 0.021(16)
O30 0.052(7) 0.093(9) 0.079(8) 0.027(6) 0.032(6) 0.037(7)
C31 0.031(9) 0.19(3) 0.051(10) 0.021(12) 0.012(7) 0.019(14)
C32 0.054(11) 0.16(3) 0.055(11) -0.038(15) 0.001(8) 0.004(14)
O33 0.045(6) 0.095(10) 0.075(8) -0.024(6) 0.001(5) 0.035(7)
C34 0.111(18) 0.077(14) 0.096(16) -0.060(13) 0.008(14) 0.005(12)
C35 0.125(19) 0.064(12) 0.091(15) -0.052(13) 0.031(14) -0.018(11)
O36 0.098(10) 0.071(8) 0.060(7) -0.047(7) 0.027(7) -0.031(6)
C37 0.137(19) 0.041(8) 0.039(8) -0.007(10) 0.021(10) -0.013(6)
C38 0.106(15) 0.058(10) 0.045(9) 0.026(10) 0.016(9) 0.007(7)
K1 0.0270(12) 0.0395(13) 0.0281(11) -0.0044(10) 0.0020(9) -0.0003(10)

loop_
_atom_type_symbol
_atom_type_description
_atom_type_scat_dispersion_real
_atom_type_scat_dispersion_imag
_atom_type_scat_source
C C 0.0033 0.0016 'International Tables Vol C Tables 4.2.6.8 and 6.1.1.4'
H H 0.0000 0.0000 'International Tables Vol C Tables 4.2.6.8 and 6.1.1.4'
Cl Cl 0.1484 0.1585 'International Tables Vol C Tables 4.2.6.8 and 6.1.1.4'
N N 0.0061 0.0033 'International Tables Vol C Tables 4.2.6.8 and 6.1.1.4'
O O 0.0106 0.0060 'International Tables Vol C Tables 4.2.6.8 and 6.1.1.4'
Pt Pt -1.7033 8.3905 'International Tables Vol C Tables 4.2.6.8 and 6.1.1.4'
K K 0.2009 0.2494 'International Tables Vol C Tables 4.2.6.8 and 6.1.1.4'

loop_
_geom_angle_atom_site_label_1
_geom_angle_atom_site_label_2
_geom_angle_atom_site_label_3
_geom_angle_site_symmetry_1
_geom_angle_site_symmetry_3
_geom_angle
_geom_angle_publ_flag
N1 Pt1 N11 . . 176.3(3) ?
N1 Pt1 Cl1 . . 91.0(3) ?
N11 Pt1 Cl1 . . 91.2(3) ?
N1 Pt1 Cl2 . . 89.0(3) ?
N11 Pt1 Cl2 . . 88.9(3) ?
Cl1 Pt1 Cl2 . . 177.77(12) ?
Pt1 Cl2 K1 . . 141.43(13) ?
N9 N1 C2 . . 110.2(8) ?
N9 N1 Pt1 . . 126.1(7) ?
C2 N1 Pt1 . . 123.6(7) ?
C7 C2 C3 . . 120.3(10) ?
C7 C2 N1 . . 106.1(9) ?
C3 C2 N1 . . 133.5(9) ?
C4 C3 C2 . . 118.9(11) ?
C4 C3 H3 . . 120.5 ?
C2 C3 H3 . . 120.5 ?
C3 C4 C5 . . 120.0(11) ?
C3 C4 H4 . . 120.0 ?
C5 C4 H4 . . 120.0 ?
C6 C5 C4 . . 122.2(11) ?
C6 C5 H5 . . 118.9 ?
C4 C5 H5 . . 118.9 ?
C5 C6 C7 . . 115.1(11) ?
C5 C6 H6 . . 122.4 ?
C7 C6 H6 . . 122.4 ?
N8 C7 C2 . . 105.1(9) ?
N8 C7 C6 . . 131.4(9) ?
C2 C7 C6 . . 123.4(10) ?
O10 N8 N9 . . 121.5(9) ?
O10 N8 C7 . . 128.0(9) ?
N9 N8 C7 . . 110.5(8) ?
N1 N9 N8 . . 108.0(8) ?
N8 O10 K1 . 4_576 126.6(6) ?
N19 N11 C12 . . 110.3(8) ?
N19 N11 Pt1 . . 119.5(7) ?
C12 N11 Pt1 . . 129.9(7) ?
C17 C12 N11 . . 107.9(9) ?
C17 C12 C13 . . 120.7(9) ?
N11 C12 C13 . . 131.4(9) ?
C14 C13 C12 . . 115.5(10) ?
C14 C13 H13 . . 122.3 ?
C12 C13 H13 . . 122.3 ?
C13 C14 C15 . . 121.4(12) ?
C13 C14 H14 . . 119.3 ?
C15 C14 H14 . . 119.3 ?
C16 C15 C14 . . 123.5(11) ?
C16 C15 H15 . . 118.3 ?
C14 C15 H15 . . 118.3 ?
C15 C16 C17 . . 114.6(11) ?
C15 C16 H16 . . 122.7 ?
C17 C16 H16 . . 122.7 ?
C12 C17 C16 . . 124.3(11) ?
C12 C17 N18 . . 103.8(9) ?
C16 C17 N18 . . 131.9(11) ?
N19 N18 O20 . . 119.6(9) ?
N19 N18 C17 . . 111.6(9) ?
O20 N18 C17 . . 128.7(9) ?
N11 N19 N18 . . 106.3(8) ?
N18 O20 H20 . . 109.5 ?
C38 O21 C22 . . 111.3(13) ?
C38 O21 K1 . . 116.5(11) ?
C22 O21 K1 . . 109.8(7) ?
C23 C22 O21 . . 110.4(13) ?
C23 C22 H22A . . 109.6 ?
O21 C22 H22A . . 109.6 ?
C23 C22 H22B . . 109.6 ?
O21 C22 H22B . . 109.6 ?
H22A C22 H22B . . 108.1 ?
O24 C23 C22 . . 110.2(13) ?
C22 C23 K1 . . 79.6(9) ?
O24 C23 H23A . . 109.6 ?
C22 C23 H23A . . 109.6 ?
K1 C23 H23A . . 151.2 ?
O24 C23 H23B . . 109.6 ?
C22 C23 H23B . . 109.6 ?
K1 C23 H23B . . 93.2 ?
H23A C23 H23B . . 108.1 ?
C23 O24 C25 . . 115.9(14) ?
C23 O24 K1 . . 116.0(9) ?
C25 O24 K1 . . 113.5(10) ?
C26 C25 O24 . . 112.3(16) ?
C26 C25 K1 . . 79.1(11) ?
C26 C25 H25A . . 109.1 ?
O24 C25 H25A . . 109.1 ?
K1 C25 H25A . . 151.0 ?
C26 C25 H25B . . 109.1 ?
O24 C25 H25B . . 109.1 ?
K1 C25 H25B . . 94.7 ?
H25A C25 H25B . . 107.9 ?
C25 C26 O27 . . 111.0(17) ?
C25 C26 K1 . . 77.9(10) ?
O27 C26 K1 . . 46.8(7) ?
C25 C26 H26A . . 109.4 ?
O27 C26 H26A . . 109.4 ?
K1 C26 H26A . . 154.5 ?
C25 C26 H26B . . 109.4 ?
O27 C26 H26B . . 109.4 ?
K1 C26 H26B . . 91.4 ?
H26A C26 H26B . . 108.0 ?
C26 O27 C28 . . 115.1(16) ?
C26 O27 K1 . . 111.1(9) ?
C28 O27 K1 . . 113.7(10) ?
C29 C28 O27 . . 108.3(15) ?
C29 C28 H28A . . 110.0 ?
O27 C28 H28A . . 110.0 ?
C29 C28 H28B . . 110.0 ?
O27 C28 H28B . . 110.0 ?
H28A C28 H28B . . 108.4 ?
O30 C29 C28 . . 109(2) ?
O30 C29 H29A . . 109.9 ?
C28 C29 H29A . . 109.9 ?
O30 C29 H29B . . 109.9 ?
C28 C29 H29B . . 109.9 ?
H29A C29 H29B . . 108.3 ?
C29 O30 C31 . . 113(2) ?
C29 O30 K1 . . 115.1(13) ?
C31 O30 K1 . . 112.2(10) ?
C32 C31 O30 . . 112.2(16) ?
C32 C31 H31A . . 109.2 ?
O30 C31 H31A . . 109.2 ?
C32 C31 H31B . . 109.2 ?
O30 C31 H31B . . 109.2 ?
H31A C31 H31B . . 107.9 ?
O33 C32 C31 . . 111.7(18) ?
O33 C32 H32A . . 109.3 ?
C31 C32 H32A . . 109.3 ?
O33 C32 H32B . . 109.3 ?
C31 C32 H32B . . 109.3 ?
H32A C32 H32B . . 108.0 ?
C32 O33 C34 . . 110.8(17) ?
C32 O33 K1 . . 117.9(13) ?
C34 O33 K1 . . 113.7(12) ?
O33 C34 C35 . . 109.2(15) ?
O33 C34 H34A . . 109.9 ?
C35 C34 H34A . . 109.9 ?
O33 C34 H34B . . 109.9 ?
C35 C34 H34B . . 109.9 ?
H34A C34 H34B . . 108.3 ?
O36 C35 C34 . . 108.2(17) ?
O36 C35 H35A . . 110.1 ?
C34 C35 H35A . . 110.1 ?
O36 C35 H35B . . 110.1 ?
C34 C35 H35B . . 110.1 ?
H35A C35 H35B . . 108.4 ?
C35 O36 C37 . . 113.3(13) ?
C35 O36 K1 . . 118.7(12) ?
C37 O36 K1 . . 115.5(9) ?
O36 C37 C38 . . 105.3(12) ?
O36 C37 H37A . . 110.7 ?
C38 C37 H37A . . 110.7 ?
O36 C37 H37B . . 110.7 ?
C38 C37 H37B . . 110.7 ?
H37A C37 H37B . . 108.8 ?
O21 C38 C37 . . 108.6(14) ?
O21 C38 H38A . . 110.0 ?
C37 C38 H38A . . 110.0 ?
O21 C38 H38B . . 110.0 ?
C37 C38 H38B . . 110.0 ?
H38A C38 H38B . . 108.3 ?
O24 K1 O27 . . 62.9(3) ?
O24 K1 O30 . . 120.5(4) ?
O27 K1 O30 . . 60.2(4) ?
O24 K1 O33 . . 170.7(3) ?
O27 K1 O33 . . 120.3(4) ?
O30 K1 O33 . . 60.5(4) ?
O24 K1 O21 . . 61.1(3) ?
O27 K1 O21 . . 122.3(4) ?
O30 K1 O21 . . 176.1(4) ?
O33 K1 O21 . . 117.2(4) ?
O24 K1 O36 . . 116.9(4) ?
O27 K1 O36 . . 176.5(4) ?
O30 K1 O36 . . 118.8(4) ?
O33 K1 O36 . . 59.4(4) ?
O21 K1 O36 . . 58.4(3) ?
O24 K1 O10 . 4_575 82.6(3) ?
O27 K1 O10 . 4_575 70.4(3) ?
O30 K1 O10 . 4_575 93.8(3) ?
O33 K1 O10 . 4_575 106.7(3) ?
O21 K1 O10 . 4_575 89.9(3) ?
O36 K1 O10 . 4_575 113.1(3) ?
O24 K1 Cl2 . . 74.9(2) ?
O27 K1 Cl2 . . 90.0(2) ?
O30 K1 Cl2 . . 89.1(2) ?
O33 K1 Cl2 . . 96.1(2) ?
O21 K1 Cl2 . . 88.0(2) ?
O36 K1 Cl2 . . 86.6(3) ?
O10 K1 Cl2 4_575 . 155.23(19) ?
O24 K1 C25 . . 22.1(4) ?
O27 K1 C25 . . 41.5(5) ?
O30 K1 C25 . . 101.2(5) ?
O33 K1 C25 . . 161.7(5) ?
O21 K1 C25 . . 81.1(4) ?
O36 K1 C25 . . 138.6(5) ?
O10 K1 C25 4_575 . 71.7(4) ?
Cl2 K1 C25 . . 83.6(4) ?
O24 K1 C23 . . 20.8(4) ?
O27 K1 C23 . . 81.4(4) ?
O30 K1 C23 . . 140.8(5) ?
O33 K1 C23 . . 158.4(5) ?
O21 K1 C23 . . 41.2(4) ?
O36 K1 C23 . . 99.0(4) ?
O10 K1 C23 4_575 . 79.2(3) ?
Cl2 K1 C23 . . 83.1(3) ?
C25 K1 C23 . . 39.9(5) ?
O24 K1 C26 . . 42.1(5) ?
O27 K1 C26 . . 22.1(5) ?
O30 K1 C26 . . 78.8(5) ?
O33 K1 C26 . . 139.1(5) ?
O21 K1 C26 . . 103.1(5) ?
O36 K1 C26 . . 156.4(5) ?
O10 K1 C26 4_575 . 78.8(4) ?
Cl2 K1 C26 . . 77.7(4) ?
C25 K1 C26 . . 23.1(5) ?
C23 K1 C26 . . 62.0(5) ?

loop_
_geom_bond_atom_site_label_1
_geom_bond_atom_site_label_2
_geom_bond_site_symmetry_2
_geom_bond_distance
_geom_bond_publ_flag
Pt1 N1 . 1.996(8) ?
Pt1 N11 . 2.013(8) ?
Pt1 Cl1 . 2.290(3) ?
Pt1 Cl2 . 2.306(3) ?
Cl2 K1 . 3.133(4) ?
N1 N9 . 1.290(12) ?
N1 C2 . 1.407(13) ?
C2 C7 . 1.396(13) ?
C2 C3 . 1.399(15) ?
C3 C4 . 1.341(16) ?
C3 H3 . 0.9500 ?
C4 C5 . 1.492(19) ?
C4 H4 . 0.9500 ?
C5 C6 . 1.355(18) ?
C5 H5 . 0.9500 ?
C6 C7 . 1.421(15) ?
C6 H6 . 0.9500 ?
C7 N8 . 1.371(14) ?
N8 O10 . 1.334(11) ?
N8 N9 . 1.360(12) ?
O10 K1 4_576 2.897(8) ?
N11 N19 . 1.329(13) ?
N11 C12 . 1.374(13) ?
C12 C17 . 1.371(14) ?
C12 C13 . 1.420(16) ?
C13 C14 . 1.366(16) ?
C13 H13 . 0.9500 ?
C14 C15 . 1.422(17) ?
C14 H14 . 0.9500 ?
C15 C16 . 1.346(18) ?
C15 H15 . 0.9500 ?
C16 C17 . 1.382(14) ?
C16 H16 . 0.9500 ?
C17 N18 . 1.398(15) ?
N18 N19 . 1.331(12) ?
N18 O20 . 1.336(12) ?
O20 H20 . 0.8400 ?
O21 C38 . 1.39(2) ?
O21 C22 . 1.430(18) ?
O21 K1 . 2.804(10) ?
C22 C23 . 1.41(2) ?
C22 H22A . 0.9900 ?
C22 H22B . 0.9900 ?
C23 O24 . 1.393(19) ?
C23 K1 . 3.527(15) ?
C23 H23A . 0.9900 ?
C23 H23B . 0.9900 ?
O24 C25 . 1.446(19) ?
O24 K1 . 2.687(9) ?
C25 C26 . 1.41(3) ?
C25 K1 . 3.523(16) ?
C25 H25A . 0.9900 ?
C25 H25B . 0.9900 ?
C26 O27 . 1.43(3) ?
C26 K1 . 3.538(19) ?
C26 H26A . 0.9900 ?
C26 H26B . 0.9900 ?
O27 C28 . 1.49(2) ?
O27 K1 . 2.764(10) ?
C28 C29 . 1.48(4) ?
C28 H28A . 0.9900 ?
C28 H28B . 0.9900 ?
C29 O30 . 1.32(3) ?
C29 H29A . 0.9900 ?
C29 H29B . 0.9900 ?
O30 C31 . 1.47(2) ?
O30 K1 . 2.785(11) ?
C31 C32 . 1.46(3) ?
C31 H31A . 0.9900 ?
C31 H31B . 0.9900 ?
C32 O33 . 1.33(2) ?
C32 H32A . 0.9900 ?
C32 H32B . 0.9900 ?
O33 C34 . 1.44(3) ?
O33 K1 . 2.804(11) ?
C34 C35 . 1.49(3) ?
C34 H34A . 0.9900 ?
C34 H34B . 0.9900 ?
C35 O36 . 1.41(2) ?
C35 H35A . 0.9900 ?
C35 H35B . 0.9900 ?
O36 C37 . 1.42(2) ?
O36 K1 . 2.814(11) ?
C37 C38 . 1.49(3) ?
C37 H37A . 0.9900 ?
C37 H37B . 0.9900 ?
C38 H38A . 0.9900 ?
C38 H38B . 0.9900 ?
K1 O10 4_575 2.897(8) ?

loop_
_geom_hbond_atom_site_label_D
_geom_hbond_atom_site_label_H
_geom_hbond_atom_site_label_A
_geom_hbond_site_symmetry_A
_geom_hbond_distance_DH
_geom_hbond_distance_HA
_geom_hbond_distance_DA
_geom_hbond_angle_DHA
O20 H20 O10 4_565 0.84 1.76 2.466(12) 140.8

loop_
_geom_torsion_atom_site_label_1
_geom_torsion_atom_site_label_2
_geom_torsion_atom_site_label_3
_geom_torsion_atom_site_label_4
_geom_torsion_site_symmetry_1
_geom_torsion_site_symmetry_2
_geom_torsion_site_symmetry_3
_geom_torsion_site_symmetry_4
_geom_torsion
_geom_torsion_publ_flag
N1 Pt1 Cl2 K1 . . . . -113.6(3) ?
N11 Pt1 Cl2 K1 . . . . 63.3(3) ?
Cl1 Pt1 N1 N9 . . . . 59.4(9) ?
Cl2 Pt1 N1 N9 . . . . -118.4(9) ?
Cl1 Pt1 N1 C2 . . . . -116.4(8) ?
Cl2 Pt1 N1 C2 . . . . 65.8(8) ?
N9 N1 C2 C7 . . . . 1.6(12) ?
Pt1 N1 C2 C7 . . . . 178.0(7) ?
N9 N1 C2 C3 . . . . -176.5(13) ?
Pt1 N1 C2 C3 . . . . -0.1(17) ?
C7 C2 C3 C4 . . . . 1.4(18) ?
N1 C2 C3 C4 . . . . 179.2(12) ?
C2 C3 C4 C5 . . . . -2.3(19) ?
C3 C4 C5 C6 . . . . 3(2) ?
C4 C5 C6 C7 . . . . -2.9(18) ?
C3 C2 C7 N8 . . . . 176.0(10) ?
N1 C2 C7 N8 . . . . -2.4(12) ?
C3 C2 C7 C6 . . . . -1.2(17) ?
N1 C2 C7 C6 . . . . -179.6(10) ?
C5 C6 C7 N8 . . . . -174.4(12) ?
C5 C6 C7 C2 . . . . 2.0(17) ?
C2 C7 N8 O10 . . . . -176.8(10) ?
C6 C7 N8 O10 . . . . 0.1(19) ?
C2 C7 N8 N9 . . . . 2.5(12) ?
C6 C7 N8 N9 . . . . 179.4(11) ?
C2 N1 N9 N8 . . . . 0.0(12) ?
Pt1 N1 N9 N8 . . . . -176.3(7) ?
O10 N8 N9 N1 . . . . 177.7(9) ?
C7 N8 N9 N1 . . . . -1.6(12) ?
N9 N8 O10 K1 . . . 4_576 147.6(8) ?
C7 N8 O10 K1 . . . 4_576 -33.1(15) ?
Cl1 Pt1 N11 N19 . . . . 65.1(8) ?
Cl2 Pt1 N11 N19 . . . . -117.1(8) ?
Cl1 Pt1 N11 C12 . . . . -121.8(9) ?
Cl2 Pt1 N11 C12 . . . . 55.9(9) ?
N19 N11 C12 C17 . . . . 2.0(12) ?
Pt1 N11 C12 C17 . . . . -171.5(7) ?
N19 N11 C12 C13 . . . . -178.6(11) ?
Pt1 N11 C12 C13 . . . . 7.9(17) ?
C17 C12 C13 C14 . . . . 0.7(15) ?
N11 C12 C13 C14 . . . . -178.6(11) ?
C12 C13 C14 C15 . . . . 0.3(17) ?
C13 C14 C15 C16 . . . . 0(2) ?
C14 C15 C16 C17 . . . . -0.8(18) ?
N11 C12 C17 C16 . . . . 177.6(10) ?
C13 C12 C17 C16 . . . . -1.9(16) ?
N11 C12 C17 N18 . . . . -1.2(11) ?
C13 C12 C17 N18 . . . . 179.3(9) ?
C15 C16 C17 C12 . . . . 1.9(17) ?
C15 C16 C17 N18 . . . . -179.7(12) ?
C12 C17 N18 N19 . . . . 0.0(12) ?
C16 C17 N18 N19 . . . . -178.6(11) ?
C12 C17 N18 O20 . . . . 178.1(10) ?
C16 C17 N18 O20 . . . . -1(2) ?
C12 N11 N19 N18 . . . . -2.0(11) ?
Pt1 N11 N19 N18 . . . . 172.4(7) ?
O20 N18 N19 N11 . . . . -177.0(9) ?
C17 N18 N19 N11 . . . . 1.2(12) ?
C38 O21 C22 C23 . . . . 179.7(13) ?
K1 O21 C22 C23 . . . . -49.7(13) ?
O21 C22 C23 O24 . . . . 66.5(15) ?
O21 C22 C23 K1 . . . . 35.5(9) ?
C22 C23 O24 C25 . . . . 175.4(14) ?
K1 C23 O24 C25 . . . . -136.9(14) ?
C22 C23 O24 K1 . . . . -47.7(14) ?
C23 O24 C25 C26 . . . . -177.5(16) ?
K1 O24 C25 C26 . . . . 45(2) ?
C23 O24 C25 K1 . . . . 137.9(14) ?
O24 C25 C26 O27 . . . . -64(2) ?
K1 C25 C26 O27 . . . . -33.7(13) ?
O24 C25 C26 K1 . . . . -30.0(14) ?
C25 C26 O27 C28 . . . . 179.1(16) ?
K1 C26 O27 C28 . . . . 131.0(14) ?
C25 C26 O27 K1 . . . . 48.1(19) ?
C26 O27 C28 C29 . . . . -173.2(17) ?
K1 O27 C28 C29 . . . . -43.5(19) ?
O27 C28 C29 O30 . . . . 66(2) ?
C28 C29 O30 C31 . . . . 173.9(14) ?
C28 C29 O30 K1 . . . . -55(2) ?
C29 O30 C31 C32 . . . . 178.5(17) ?
K1 O30 C31 C32 . . . . 46.2(18) ?
O30 C31 C32 O33 . . . . -59(2) ?
C31 C32 O33 C34 . . . . 174.4(17) ?
C31 C32 O33 K1 . . . . 41(2) ?
C32 O33 C34 C35 . . . . 170.2(18) ?
K1 O33 C34 C35 . . . . -54(2) ?
O33 C34 C35 O36 . . . . 62(2) ?
C34 C35 O36 C37 . . . . 179.2(17) ?
C34 C35 O36 K1 . . . . -40(2) ?
C35 O36 C37 C38 . . . . -165.3(16) ?
K1 O36 C37 C38 . . . . 53.0(15) ?
C22 O21 C38 C37 . . . . 176.1(12) ?
K1 O21 C38 C37 . . . . 49.1(15) ?
O36 C37 C38 O21 . . . . -66.6(17) ?
C23 O24 K1 O27 . . . . -150.9(10) ?
C25 O24 K1 O27 . . . . -13.0(13) ?
C23 O24 K1 O30 . . . . -169.2(9) ?
C25 O24 K1 O30 . . . . -31.3(13) ?
C23 O24 K1 O21 . . . . 14.9(9) ?
C25 O24 K1 O21 . . . . 152.8(13) ?
C23 O24 K1 O36 . . . . 33.0(10) ?
C25 O24 K1 O36 . . . . 170.9(13) ?
C23 O24 K1 O10 . . . 4_575 -79.1(9) ?
C25 O24 K1 O10 . . . 4_575 58.7(13) ?
C23 O24 K1 Cl2 . . . . 111.1(9) ?
C25 O24 K1 Cl2 . . . . -111.0(13) ?
C23 O24 K1 C25 . . . . -137.9(17) ?
C25 O24 K1 C23 . . . . 137.9(17) ?
C23 O24 K1 C26 . . . . -160.6(12) ?
C25 O24 K1 C26 . . . . -22.7(13) ?
C26 O27 K1 O24 . . . . -17.5(12) ?
C28 O27 K1 O24 . . . . -149.2(13) ?
C26 O27 K1 O30 . . . . 144.4(13) ?
C28 O27 K1 O30 . . . . 12.6(12) ?
C26 O27 K1 O33 . . . . 152.5(12) ?
C28 O27 K1 O33 . . . . 20.8(14) ?
C26 O27 K1 O21 . . . . -32.2(13) ?
C28 O27 K1 O21 . . . . -164.0(12) ?
C26 O27 K1 O10 . . . 4_575 -109.1(13) ?
C28 O27 K1 O10 . . . 4_575 119.2(13) ?
C26 O27 K1 Cl2 . . . . 55.4(13) ?
C28 O27 K1 Cl2 . . . . -76.3(13) ?
C26 O27 K1 C25 . . . . -24.8(13) ?
C28 O27 K1 C25 . . . . -156.6(15) ?
C26 O27 K1 C23 . . . . -27.5(13) ?
C28 O27 K1 C23 . . . . -159.3(13) ?
C28 O27 K1 C26 . . . . -131.8(18) ?
C29 O30 K1 O24 . . . . 41.5(18) ?
C31 O30 K1 O24 . . . . 172.9(13) ?
C29 O30 K1 O27 . . . . 22.7(17) ?
C31 O30 K1 O27 . . . . 154.1(14) ?
C29 O30 K1 O33 . . . . -149.2(18) ?
C31 O30 K1 O33 . . . . -17.8(13) ?
C29 O30 K1 O36 . . . . -161.1(17) ?
C31 O30 K1 O36 . . . . -29.7(14) ?
C29 O30 K1 O10 . . . 4_575 -42.1(17) ?
C31 O30 K1 O10 . . . 4_575 89.3(13) ?
C29 O30 K1 Cl2 . . . . 113.3(17) ?
C31 O30 K1 Cl2 . . . . -115.3(13) ?
C29 O30 K1 C25 . . . . 30.0(18) ?
C31 O30 K1 C25 . . . . 161.4(13) ?
C29 O30 K1 C23 . . . . 35.5(19) ?
C31 O30 K1 C23 . . . . 166.9(13) ?
C29 O30 K1 C26 . . . . 35.7(17) ?
C31 O30 K1 C26 . . . . 167.1(14) ?
C32 O33 K1 O27 . . . . -20.5(16) ?
C34 O33 K1 O27 . . . . -152.6(12) ?
C32 O33 K1 O30 . . . . -12.3(15) ?
C34 O33 K1 O30 . . . . -144.5(13) ?
C32 O33 K1 O21 . . . . 164.0(15) ?
C34 O33 K1 O21 . . . . 31.8(13) ?
C32 O33 K1 O36 . . . . 155.5(16) ?
C34 O33 K1 O36 . . . . 23.4(12) ?
C32 O33 K1 O10 . . . 4_575 -97.2(15) ?
C34 O33 K1 O10 . . . 4_575 130.7(12) ?
C32 O33 K1 Cl2 . . . . 73.1(16) ?
C34 O33 K1 Cl2 . . . . -59.1(12) ?
C32 O33 K1 C25 . . . . -15(2) ?
C34 O33 K1 C25 . . . . -147.0(17) ?
C32 O33 K1 C23 . . . . 159.7(15) ?
C34 O33 K1 C23 . . . . 27.5(17) ?
C32 O33 K1 C26 . . . . -5.1(18) ?
C34 O33 K1 C26 . . . . -137.2(13) ?
C38 O21 K1 O24 . . . . 145.4(10) ?
C22 O21 K1 O24 . . . . 17.7(9) ?
C38 O21 K1 O27 . . . . 160.4(9) ?
C22 O21 K1 O27 . . . . 32.6(10) ?
C38 O21 K1 O33 . . . . -24.2(10) ?
C22 O21 K1 O33 . . . . -151.9(9) ?
C38 O21 K1 O36 . . . . -15.6(10) ?
C22 O21 K1 O36 . . . . -143.4(10) ?
C38 O21 K1 O10 . . . 4_575 -133.0(10) ?
C22 O21 K1 O10 . . . 4_575 99.2(9) ?
C38 O21 K1 Cl2 . . . . 71.6(9) ?
C22 O21 K1 Cl2 . . . . -56.1(9) ?
C38 O21 K1 C25 . . . . 155.4(10) ?
C22 O21 K1 C25 . . . . 27.7(10) ?
C38 O21 K1 C23 . . . . 153.4(11) ?
C22 O21 K1 C23 . . . . 25.6(9) ?
C38 O21 K1 C26 . . . . 148.5(10) ?
C22 O21 K1 C26 . . . . 20.7(10) ?
C35 O36 K1 O24 . . . . -179.6(12) ?
C37 O36 K1 O24 . . . . -40.0(13) ?
C35 O36 K1 O30 . . . . 22.2(14) ?
C37 O36 K1 O30 . . . . 161.8(11) ?
C35 O36 K1 O33 . . . . 10.1(12) ?
C37 O36 K1 O33 . . . . 149.7(13) ?
C35 O36 K1 O21 . . . . -161.0(14) ?
C37 O36 K1 O21 . . . . -21.4(11) ?
C35 O36 K1 O10 . . . 4_575 -86.3(13) ?
C37 O36 K1 O10 . . . 4_575 53.3(12) ?
C35 O36 K1 Cl2 . . . . 109.3(13) ?
C37 O36 K1 Cl2 . . . . -111.2(12) ?
C35 O36 K1 C25 . . . . -174.4(13) ?
C37 O36 K1 C25 . . . . -34.9(15) ?
C35 O36 K1 C23 . . . . -168.3(13) ?
C37 O36 K1 C23 . . . . -28.8(12) ?
C35 O36 K1 C26 . . . . 157.2(15) ?
C37 O36 K1 C26 . . . . -63.3(18) ?
Pt1 Cl2 K1 O24 . . . . -172.2(3) ?
Pt1 Cl2 K1 O27 . . . . 126.0(3) ?
Pt1 Cl2 K1 O30 . . . . 65.8(4) ?
Pt1 Cl2 K1 O33 . . . . 5.6(4) ?
Pt1 Cl2 K1 O21 . . . . -111.6(3) ?
Pt1 Cl2 K1 O36 . . . . -53.2(3) ?
Pt1 Cl2 K1 O10 . . . 4_575 162.9(5) ?
Pt1 Cl2 K1 C25 . . . . 167.1(4) ?
Pt1 Cl2 K1 C23 . . . . -152.7(4) ?
Pt1 Cl2 K1 C26 . . . . 144.5(5) ?
C26 C25 K1 O24 . . . . -139(2) ?
C26 C25 K1 O27 . . . . 23.8(11) ?
O24 C25 K1 O27 . . . . 162.4(17) ?
C26 C25 K1 O30 . . . . 14.2(14) ?
O24 C25 K1 O30 . . . . 152.8(12) ?
C26 C25 K1 O33 . . . . 16(2) ?
O24 C25 K1 O33 . . . . 155.1(10) ?
C26 C25 K1 O21 . . . . -162.5(14) ?
O24 C25 K1 O21 . . . . -23.9(12) ?
C26 C25 K1 O36 . . . . -150.9(12) ?
O24 C25 K1 O36 . . . . -12.4(17) ?
C26 C25 K1 O10 . . . 4_575 104.6(13) ?
O24 C25 K1 O10 . . . 4_575 -116.8(13) ?
C26 C25 K1 Cl2 . . . . -73.5(13) ?
O24 C25 K1 Cl2 . . . . 65.1(12) ?
C26 C25 K1 C23 . . . . -160.4(17) ?
O24 C25 K1 C23 . . . . -21.8(9) ?
O24 C25 K1 C26 . . . . 139(2) ?
C22 C23 K1 O24 . . . . 135.1(14) ?
O24 C23 K1 O27 . . . . 26.0(9) ?
C22 C23 K1 O27 . . . . 161.1(9) ?
O24 C23 K1 O30 . . . . 14.8(12) ?
C22 C23 K1 O30 . . . . 149.9(8) ?
O24 C23 K1 O33 . . . . -154.2(9) ?
C22 C23 K1 O33 . . . . -19.0(15) ?
O24 C23 K1 O21 . . . . -160.0(11) ?
C22 C23 K1 O21 . . . . -24.9(8) ?
O24 C23 K1 O36 . . . . -150.5(9) ?
C22 C23 K1 O36 . . . . -15.4(9) ?
O24 C23 K1 O10 . . . 4_575 97.5(9) ?
C22 C23 K1 O10 . . . 4_575 -127.4(9) ?
O24 C23 K1 Cl2 . . . . -65.1(9) ?
C22 C23 K1 Cl2 . . . . 70.0(8) ?
O24 C23 K1 C25 . . . . 23.2(9) ?
C22 C23 K1 C25 . . . . 158.3(12) ?
O24 C23 K1 C26 . . . . 14.6(9) ?
C22 C23 K1 C26 . . . . 149.7(10) ?
C25 C26 K1 O24 . . . . 21.8(11) ?
O27 C26 K1 O24 . . . . 156.5(16) ?
C25 C26 K1 O27 . . . . -135(2) ?
C25 C26 K1 O30 . . . . -165.8(14) ?
O27 C26 K1 O30 . . . . -31.0(12) ?
C25 C26 K1 O33 . . . . -172.2(11) ?
O27 C26 K1 O33 . . . . -37.5(16) ?
C25 C26 K1 O21 . . . . 17.8(14) ?
O27 C26 K1 O21 . . . . 152.5(12) ?
C25 C26 K1 O36 . . . . 53(2) ?
O27 C26 K1 O36 . . . . -171.9(9) ?
C25 C26 K1 O10 . . . 4_575 -69.5(13) ?
O27 C26 K1 O10 . . . 4_575 65.2(12) ?
C25 C26 K1 Cl2 . . . . 102.8(13) ?
O27 C26 K1 Cl2 . . . . -122.5(13) ?
O27 C26 K1 C25 . . . . 135(2) ?
C25 C26 K1 C23 . . . . 14.1(12) ?
O27 C26 K1 C23 . . . . 148.8(14) ?
